data_4073544
loop_
_publ_author_name
'Kunz, Kerstin'
'Vitze, Hannes'
'Bolte, Michael'
'Lerner, Hans-Wolfram'
'Wagner, Matthias'

_publ_section_title
;
 Mn(CO)2Complexes of Cyclopentadienyl/Scorpionate Hybrid Ligands
;
_journal_issue 18
_journal_name_full Organometallics
_journal_page_first 4663
_journal_paper_doi 10.1021/om700450j
_journal_volume 26
_journal_year 2007
_chemical_formula_sum 'C38 H42 B2 K2 Mn2 N8 O8'
_chemical_formula_weight 948.50
_chemical_name_systematic
; 
 ? 
;
_space_group_IT_number 13
_symmetry_space_group_name_Hall '-P 2yc'
_symmetry_space_group_name_H-M 'P 1 2/c 1'
_atom_sites_solution_hydrogens geom
_atom_sites_solution_primary direct
_atom_sites_solution_secondary difmap
_audit_creation_method SHELXL-97
_cell_angle_alpha 90.00
_cell_angle_beta 100.310(7)
_cell_angle_gamma 90.00
_cell_formula_units_Z 2
_cell_length_a 11.8591(11)
_cell_length_b 8.2372(5)
_cell_length_c 23.1905(19)
_cell_measurement_temperature 173(2)
_cell_volume 2228.8(3)
_computing_structure_refinement 'SHELXL-97 (Sheldrick, 1997)'
_computing_structure_solution 'SHELXS-97 (Sheldrick, 1990)'
_diffrn_ambient_temperature 173(2)
_diffrn_measured_fraction_theta_full 0.992
_diffrn_measured_fraction_theta_max 0.982
_diffrn_radiation_monochromator graphite
_diffrn_radiation_source 'fine-focus sealed tube'
_diffrn_radiation_type MoK\a
_diffrn_radiation_wavelength 0.71073
_diffrn_reflns_av_R_equivalents 0.0394
_diffrn_reflns_av_sigmaI/netI 0.0358
_diffrn_reflns_limit_h_max 14
_diffrn_reflns_limit_h_min -10
_diffrn_reflns_limit_k_max 8
_diffrn_reflns_limit_k_min -9
_diffrn_reflns_limit_l_max 28
_diffrn_reflns_limit_l_min -28
_diffrn_reflns_number 11899
_diffrn_reflns_theta_full 25.00
_diffrn_reflns_theta_max 25.65
_diffrn_reflns_theta_min 3.35
_exptl_absorpt_coefficient_mu 0.811
_exptl_absorpt_correction_T_max 0.9019
_exptl_absorpt_correction_T_min 0.7872
_exptl_crystal_density_diffrn 1.413
_exptl_crystal_density_method 'not measured'
_exptl_crystal_F_000 976
_exptl_crystal_size_max 0.31
_exptl_crystal_size_mid 0.27
_exptl_crystal_size_min 0.13
_refine_diff_density_max 0.631
_refine_diff_density_min -0.290
_refine_diff_density_rms 0.054
_refine_ls_extinction_coef 0.0024(7)
_refine_ls_extinction_expression Fc^*^=kFc[1+0.001xFc^2^\l^3^/sin(2\q)]^-1/4^
_refine_ls_extinction_method SHELXL
_refine_ls_goodness_of_fit_ref 1.024
_refine_ls_hydrogen_treatment mixed
_refine_ls_matrix_type full
_refine_ls_number_parameters 292
_refine_ls_number_reflns 4147
_refine_ls_number_restraints 20
_refine_ls_restrained_S_all 1.116
_refine_ls_R_factor_all 0.0491
_refine_ls_R_factor_gt 0.0373
_refine_ls_shift/su_max 0.001
_refine_ls_shift/su_mean 0.000
_refine_ls_structure_factor_coef Fsqd
_refine_ls_weighting_details 'calc w=1/[\s^2^(Fo^2^)+(0.0600P)^2^+0.4067P] where P=(Fo^2^+2Fc^2^)/3'
_refine_ls_weighting_scheme calc
_refine_ls_wR_factor_gt 0.0951
_refine_ls_wR_factor_ref 0.0997
_reflns_number_gt 3380
_reflns_number_total 4147
_reflns_threshold_expression >2sigma(I)
_cod_data_source_file om700450j-file002.cif
_cod_data_source_block wa672
_cod_database_code 4073544

loop_
_symmetry_equiv_pos_as_xyz
'x, y, z'
'-x, y, -z+1/2'
'-x, -y, -z'
'x, -y, z-1/2'

loop_
_atom_site_label
_atom_site_type_symbol
_atom_site_fract_x
_atom_site_fract_y
_atom_site_fract_z
_atom_site_U_iso_or_equiv
_atom_site_adp_type
_atom_site_occupancy
_atom_site_symmetry_multiplicity
_atom_site_calc_flag
_atom_site_refinement_flags
_atom_site_disorder_assembly
_atom_site_disorder_group
K1 K 0.33080(5) 0.49770(7) 0.68982(2) 0.03282(16) Uani 1 1 d . . .
B1 B 0.5766(3) 0.6651(3) 0.62599(11) 0.0275(6) Uani 1 1 d . . .
Mn1 Mn 0.85260(3) 0.56860(5) 0.613493(16) 0.03048(14) Uani 1 1 d . . .
C1 C 0.8389(3) 0.3531(4) 0.61797(12) 0.0456(7) Uani 1 1 d . . .
O1 O 0.8298(3) 0.2137(3) 0.62102(12) 0.0731(8) Uani 1 1 d . . .
C2 C 1.0046(3) 0.5560(4) 0.61804(12) 0.0412(7) Uani 1 1 d . . .
O2 O 1.1028(2) 0.5492(4) 0.61983(10) 0.0629(7) Uani 1 1 d . . .
C3 C 0.8614(3) 0.5852(4) 0.69119(12) 0.0414(7) Uani 1 1 d . . .
O3 O 0.8643(2) 0.5946(3) 0.74179(8) 0.0590(7) Uani 1 1 d . . .
C4 C 0.5929(3) 0.7748(3) 0.68479(11) 0.0389(6) Uani 1 1 d . . .
H4A H 0.5238 0.7673 0.7024 0.058 Uiso 1 1 calc R . .
H4B H 0.6056 0.8881 0.6748 0.058 Uiso 1 1 calc R . .
H4C H 0.6590 0.7353 0.7128 0.058 Uiso 1 1 calc R . .
C11 C 0.6831(2) 0.6768(3) 0.59081(10) 0.0282(5) Uani 1 1 d . . .
C12 C 0.7055(2) 0.5728(3) 0.54446(10) 0.0312(5) Uani 1 1 d . . .
H12 H 0.6619 0.4795 0.5305 0.037 Uiso 1 1 calc R . .
C13 C 0.8032(3) 0.6307(4) 0.52247(11) 0.0412(7) Uani 1 1 d . . .
H13 H 0.8355 0.5833 0.4918 0.049 Uiso 1 1 calc R . .
C14 C 0.8430(3) 0.7719(4) 0.55482(13) 0.0464(7) Uani 1 1 d . . .
H14 H 0.9069 0.8361 0.5496 0.056 Uiso 1 1 calc R . .
C15 C 0.7703(3) 0.8007(3) 0.59645(11) 0.0378(6) Uani 1 1 d . . .
H15 H 0.7781 0.8879 0.6237 0.045 Uiso 1 1 calc R . .
N31 N 0.46643(18) 0.7243(3) 0.58239(8) 0.0268(4) Uani 1 1 d . . .
N32 N 0.3587(2) 0.6982(3) 0.59448(9) 0.0368(5) Uani 1 1 d . . .
C33 C 0.2872(3) 0.7752(3) 0.55207(11) 0.0364(6) Uani 1 1 d . . .
H33 H 0.2063 0.7774 0.5491 0.044 Uiso 1 1 calc R . .
C34 C 0.3461(2) 0.8519(3) 0.51262(10) 0.0341(6) Uani 1 1 d . . .
H34 H 0.3151 0.9141 0.4790 0.041 Uiso 1 1 calc R . .
C35 C 0.4600(2) 0.8164(3) 0.53370(9) 0.0288(5) Uani 1 1 d . . .
H35 H 0.5232 0.8509 0.5168 0.035 Uiso 1 1 calc R . .
N41 N 0.55177(18) 0.4819(2) 0.63902(7) 0.0249(4) Uani 1 1 d . . .
N42 N 0.5920(2) 0.4127(3) 0.69259(8) 0.0299(5) Uani 1 1 d . . .
C43 C 0.5668(3) 0.2543(3) 0.68569(10) 0.0331(6) Uani 1 1 d . . .
H43 H 0.5847 0.1758 0.7159 0.040 Uiso 1 1 calc R . .
C44 C 0.5113(2) 0.2184(3) 0.62887(10) 0.0336(6) Uani 1 1 d . . .
H44 H 0.4849 0.1159 0.6132 0.040 Uiso 1 1 calc R . .
C45 C 0.5038(2) 0.3670(3) 0.60072(10) 0.0300(5) Uani 1 1 d . . .
H45 H 0.4703 0.3854 0.5609 0.036 Uiso 1 1 calc R . .
O51 O 0.2215(3) 0.2129(3) 0.68238(11) 0.0715(8) Uani 1 1 d D A .
C52 C 0.2131(6) 0.1090(8) 0.6341(3) 0.125(2) Uani 1 1 d D . .
H52A H 0.2887 0.0832 0.6240 0.150 Uiso 0.437(15) 1 calc PR A 1
H52B H 0.1608 0.1513 0.5992 0.150 Uiso 0.437(15) 1 calc PR A 1
H52C H 0.2380 0.1672 0.6012 0.150 Uiso 0.563(15) 1 calc PR A 2
H52D H 0.2646 0.0148 0.6445 0.150 Uiso 0.563(15) 1 calc PR A 2
C53 C 0.159(2) -0.0416(12) 0.6641(7) 0.129(9) Uani 0.437(15) 1 d PD A 1
H53A H 0.0955 -0.0885 0.6355 0.155 Uiso 0.437(15) 1 calc PR A 1
H53B H 0.2184 -0.1266 0.6741 0.155 Uiso 0.437(15) 1 calc PR A 1
C54 C 0.1156(18) 0.0043(13) 0.7174(7) 0.116(7) Uani 0.437(15) 1 d PD A 1
H54A H 0.0330 -0.0205 0.7142 0.140 Uiso 0.437(15) 1 calc PR A 1
H54B H 0.1593 -0.0488 0.7528 0.140 Uiso 0.437(15) 1 calc PR A 1
C55 C 0.1361(4) 0.1707(7) 0.71710(19) 0.0873(15) Uani 1 1 d D . .
H55A H 0.1620 0.2083 0.7579 0.105 Uiso 0.437(15) 1 calc PR A 1
H55B H 0.0636 0.2276 0.7013 0.105 Uiso 0.437(15) 1 calc PR A 1
H55C H 0.0808 0.2600 0.7187 0.105 Uiso 0.563(15) 1 calc PR A 2
H55D H 0.1709 0.1376 0.7574 0.105 Uiso 0.563(15) 1 calc PR A 2
C53' C 0.1008(7) 0.0544(18) 0.6166(6) 0.119(7) Uani 0.563(15) 1 d PD A 2
H53C H 0.0962 -0.0448 0.5922 0.143 Uiso 0.563(15) 1 calc PR A 2
H53D H 0.0495 0.1393 0.5962 0.143 Uiso 0.563(15) 1 calc PR A 2
C54' C 0.0788(9) 0.0205(12) 0.6787(7) 0.112(6) Uani 0.563(15) 1 d PD A 2
H54C H 0.1147 -0.0831 0.6938 0.134 Uiso 0.563(15) 1 calc PR A 2
H54D H -0.0045 0.0149 0.6791 0.134 Uiso 0.563(15) 1 calc PR A 2

loop_
_atom_site_aniso_label
_atom_site_aniso_U_11
_atom_site_aniso_U_22
_atom_site_aniso_U_33
_atom_site_aniso_U_23
_atom_site_aniso_U_13
_atom_site_aniso_U_12
K1 0.0322(3) 0.0397(3) 0.0254(3) 0.0043(2) 0.0020(2) -0.0025(2)
B1 0.0306(15) 0.0269(14) 0.0231(11) 0.0010(10) -0.0006(10) 0.0025(12)
Mn1 0.0242(2) 0.0323(2) 0.0319(2) 0.00662(15) -0.00306(15) -0.00292(17)
C1 0.0416(18) 0.0422(18) 0.0456(15) 0.0068(13) -0.0123(13) -0.0021(14)
O1 0.084(2) 0.0348(14) 0.0854(17) 0.0077(12) -0.0253(14) -0.0059(13)
C2 0.0324(16) 0.0489(18) 0.0394(14) 0.0099(12) -0.0019(11) -0.0049(13)
O2 0.0264(12) 0.099(2) 0.0621(14) 0.0191(13) 0.0033(10) 0.0009(12)
C3 0.0339(16) 0.0461(17) 0.0400(15) 0.0077(12) -0.0044(11) 0.0013(13)
O3 0.0562(16) 0.0830(18) 0.0331(11) 0.0055(10) -0.0049(9) 0.0100(13)
C4 0.0520(19) 0.0330(14) 0.0302(12) -0.0021(10) 0.0033(11) 0.0009(13)
C11 0.0281(13) 0.0268(13) 0.0262(11) 0.0063(9) -0.0046(9) 0.0006(10)
C12 0.0266(13) 0.0385(14) 0.0257(11) 0.0035(10) -0.0026(9) 0.0031(11)
C13 0.0346(16) 0.0567(18) 0.0319(13) 0.0125(12) 0.0047(11) 0.0063(14)
C14 0.0382(17) 0.0473(18) 0.0533(16) 0.0258(14) 0.0069(13) -0.0045(14)
C15 0.0397(16) 0.0287(14) 0.0413(14) 0.0088(11) -0.0027(11) -0.0034(12)
N31 0.0297(11) 0.0271(11) 0.0232(9) 0.0026(8) 0.0037(8) 0.0047(9)
N32 0.0335(13) 0.0446(13) 0.0344(11) 0.0088(10) 0.0112(9) 0.0108(11)
C33 0.0314(15) 0.0400(15) 0.0376(13) 0.0042(11) 0.0055(11) 0.0111(12)
C34 0.0400(16) 0.0311(14) 0.0291(11) 0.0070(10) 0.0002(10) 0.0064(12)
C35 0.0364(15) 0.0246(12) 0.0248(11) 0.0025(9) 0.0039(9) 0.0013(10)
N41 0.0278(11) 0.0265(11) 0.0183(8) 0.0018(7) -0.0010(7) 0.0033(9)
N42 0.0377(13) 0.0296(11) 0.0210(9) 0.0054(8) 0.0014(8) 0.0056(10)
C43 0.0434(16) 0.0269(13) 0.0287(11) 0.0059(9) 0.0062(10) 0.0061(11)
C44 0.0416(16) 0.0254(13) 0.0339(12) -0.0022(10) 0.0066(11) -0.0005(12)
C45 0.0341(14) 0.0311(13) 0.0229(10) -0.0014(9) 0.0000(9) 0.0000(11)
O51 0.092(2) 0.0591(16) 0.0654(15) -0.0189(12) 0.0204(14) -0.0336(15)
C52 0.122(5) 0.123(5) 0.129(5) -0.083(4) 0.020(4) -0.031(4)
C53 0.26(2) 0.034(5) 0.122(12) -0.019(6) 0.121(15) -0.026(9)
C54 0.20(2) 0.061(8) 0.107(11) 0.017(7) 0.083(12) 0.037(10)
C55 0.080(3) 0.104(4) 0.077(3) 0.007(3) 0.012(2) -0.033(3)
C53' 0.052(5) 0.146(12) 0.160(12) -0.105(11) 0.020(6) -0.017(6)
C54' 0.055(6) 0.051(6) 0.222(16) 0.015(8) 0.003(8) -0.025(4)

loop_
_atom_type_symbol
_atom_type_description
_atom_type_scat_dispersion_real
_atom_type_scat_dispersion_imag
_atom_type_scat_source
C C 0.0033 0.0016 'International Tables Vol C Tables 4.2.6.8 and 6.1.1.4'
H H 0.0000 0.0000 'International Tables Vol C Tables 4.2.6.8 and 6.1.1.4'
B B 0.0013 0.0007 'International Tables Vol C Tables 4.2.6.8 and 6.1.1.4'
K K 0.2009 0.2494 'International Tables Vol C Tables 4.2.6.8 and 6.1.1.4'
Mn Mn 0.3368 0.7283 'International Tables Vol C Tables 4.2.6.8 and 6.1.1.4'
N N 0.0061 0.0033 'International Tables Vol C Tables 4.2.6.8 and 6.1.1.4'
O O 0.0106 0.0060 'International Tables Vol C Tables 4.2.6.8 and 6.1.1.4'

loop_
_geom_angle_atom_site_label_1
_geom_angle_atom_site_label_2
_geom_angle_atom_site_label_3
_geom_angle
_geom_angle_site_symmetry_1
_geom_angle_site_symmetry_3
O51 K1 N42 85.05(7) . 2_656
O51 K1 N32 125.88(8) . .
N42 K1 N32 147.44(7) 2_656 .
O51 K1 O2 72.65(9) . 1_455
N42 K1 O2 133.15(7) 2_656 1_455
N32 K1 O2 72.97(7) . 1_455
O51 K1 N41 112.12(8) . .
N42 K1 N41 102.16(6) 2_656 .
N32 K1 N41 59.73(6) . .
O2 K1 N41 124.23(6) 1_455 .
O51 K1 O3 82.12(8) . 2_656
N42 K1 O3 73.35(6) 2_656 2_656
N32 K1 O3 116.58(7) . 2_656
O2 K1 O3 63.32(6) 1_455 2_656
N41 K1 O3 164.96(6) . 2_656
O51 K1 N42 105.59(8) . .
N42 K1 N42 77.13(7) 2_656 .
N32 K1 N42 83.92(6) . .
O2 K1 N42 147.95(6) 1_455 .
N41 K1 N42 25.39(5) . .
O3 K1 N42 148.72(5) 2_656 .
O51 K1 C45 91.23(8) . .
N42 K1 C45 113.04(7) 2_656 .
N32 K1 C45 62.19(6) . .
O2 K1 C45 108.22(7) 1_455 .
N41 K1 C45 23.87(6) . .
O3 K1 C45 170.47(6) 2_656 .
N42 K1 C45 40.00(6) . .
O51 K1 C43 82.80(9) . .
N42 K1 C43 75.96(6) 2_656 .
N32 K1 C43 96.23(6) . .
O2 K1 C43 137.83(7) 1_455 .
N41 K1 C43 38.01(6) . .
O3 K1 C43 146.75(6) 2_656 .
N42 K1 C43 22.83(6) . .
C45 K1 C43 37.45(6) . .
O51 K1 K1 114.35(7) . 2_656
N42 K1 K1 44.86(5) 2_656 2_656
N32 K1 K1 105.75(5) . 2_656
O2 K1 K1 170.52(6) 1_455 2_656
N41 K1 K1 60.30(4) . 2_656
O3 K1 K1 110.27(4) 2_656 2_656
N42 K1 K1 38.69(4) . 2_656
C45 K1 K1 78.68(5) . 2_656
C43 K1 K1 51.33(5) . 2_656
N41 B1 N31 104.9(2) . .
N41 B1 C4 111.77(19) . .
N31 B1 C4 109.1(2) . .
N41 B1 C11 110.0(2) . .
N31 B1 C11 106.78(18) . .
C4 B1 C11 113.8(2) . .
C1 Mn1 C2 92.29(15) . .
C1 Mn1 C3 90.39(14) . .
C2 Mn1 C3 93.93(13) . .
C1 Mn1 C12 89.39(12) . .
C2 Mn1 C12 136.09(11) . .
C3 Mn1 C12 129.94(12) . .
C1 Mn1 C14 144.69(13) . .
C2 Mn1 C14 91.22(13) . .
C3 Mn1 C14 124.39(14) . .
C12 Mn1 C14 64.59(11) . .
C1 Mn1 C13 106.36(13) . .
C2 Mn1 C13 99.58(12) . .
C3 Mn1 C13 157.89(13) . .
C12 Mn1 C13 38.85(11) . .
C14 Mn1 C13 38.55(13) . .
C1 Mn1 C15 148.30(13) . .
C2 Mn1 C15 118.77(13) . .
C3 Mn1 C15 93.43(12) . .
C12 Mn1 C15 64.35(11) . .
C14 Mn1 C15 38.70(12) . .
C13 Mn1 C15 64.72(11) . .
C1 Mn1 C11 109.36(12) . .
C2 Mn1 C11 156.23(12) . .
C3 Mn1 C11 95.56(11) . .
C12 Mn1 C11 38.80(9) . .
C14 Mn1 C11 65.50(11) . .
C13 Mn1 C11 65.62(10) . .
C15 Mn1 C11 38.95(10) . .
O1 C1 Mn1 179.7(4) . .
O2 C2 Mn1 178.6(3) . .
C2 O2 K1 148.2(2) . 1_655
O3 C3 Mn1 178.3(3) . .
C3 O3 K1 126.8(2) . 2_656
B1 C4 H4A 109.5 . .
B1 C4 H4B 109.5 . .
H4A C4 H4B 109.5 . .
B1 C4 H4C 109.5 . .
H4A C4 H4C 109.5 . .
H4B C4 H4C 109.5 . .
C12 C11 C15 105.3(2) . .
C12 C11 B1 127.2(2) . .
C15 C11 B1 127.3(2) . .
C12 C11 Mn1 69.53(14) . .
C15 C11 Mn1 69.60(15) . .
B1 C11 Mn1 128.48(15) . .
C13 C12 C11 109.8(2) . .
C13 C12 Mn1 70.67(15) . .
C11 C12 Mn1 71.67(13) . .
C13 C12 H12 125.1 . .
C11 C12 H12 125.1 . .
Mn1 C12 H12 124.1 . .
C14 C13 C12 107.4(3) . .
C14 C13 Mn1 70.67(15) . .
C12 C13 Mn1 70.48(14) . .
C14 C13 H13 126.3 . .
C12 C13 H13 126.3 . .
Mn1 C13 H13 124.2 . .
C13 C14 C15 108.1(3) . .
C13 C14 Mn1 70.77(16) . .
C15 C14 Mn1 70.75(15) . .
C13 C14 H14 125.9 . .
C15 C14 H14 125.9 . .
Mn1 C14 H14 124.1 . .
C14 C15 C11 109.4(3) . .
C14 C15 Mn1 70.55(17) . .
C11 C15 Mn1 71.45(15) . .
C14 C15 H15 125.3 . .
C11 C15 H15 125.3 . .
Mn1 C15 H15 124.3 . .
C35 N31 N32 110.1(2) . .
C35 N31 B1 128.7(2) . .
N32 N31 B1 120.95(19) . .
C33 N32 N31 105.4(2) . .
C33 N32 K1 134.82(19) . .
N31 N32 K1 119.64(15) . .
N32 C33 C34 111.7(3) . .
N32 C33 H33 124.1 . .
C34 C33 H33 124.1 . .
C35 C34 C33 104.1(2) . .
C35 C34 H34 127.9 . .
C33 C34 H34 127.9 . .
N31 C35 C34 108.7(2) . .
N31 C35 H35 125.7 . .
C34 C35 H35 125.7 . .
C45 N41 N42 110.0(2) . .
C45 N41 B1 127.95(18) . .
N42 N41 B1 121.60(19) . .
C45 N41 K1 89.66(15) . .
N42 N41 K1 81.52(12) . .
B1 N41 K1 103.60(14) . .
C43 N42 N41 105.18(19) . .
C43 N42 K1 112.68(14) . 2_656
N41 N42 K1 140.92(15) . 2_656
C43 N42 K1 90.94(17) . .
N41 N42 K1 73.09(12) . .
K1 N42 K1 96.45(6) 2_656 .
N42 C43 C44 112.1(2) . .
N42 C43 K1 66.23(15) . .
C44 C43 K1 84.35(16) . .
N42 C43 H43 124.0 . .
C44 C43 H43 124.0 . .
K1 C43 H43 116.7 . .
C45 C44 C43 103.8(2) . .
C45 C44 H44 128.1 . .
C43 C44 H44 128.1 . .
N41 C45 C44 109.0(2) . .
N41 C45 K1 66.47(13) . .
C44 C45 K1 89.32(16) . .
N41 C45 H45 125.5 . .
C44 C45 H45 125.5 . .
K1 C45 H45 110.7 . .
C52 O51 C55 110.0(4) . .
C52 O51 K1 123.6(3) . .
C55 O51 K1 123.8(3) . .
C53' C52 O51 111.0(6) . .
C53' C52 C53 56.3(10) . .
O51 C52 C53 95.9(6) . .
C53' C52 H52A 136.0 . .
O51 C52 H52A 112.6 . .
C53 C52 H52A 112.6 . .
C53' C52 H52B 56.6 . .
O51 C52 H52B 112.6 . .
C53 C52 H52B 112.6 . .
H52A C52 H52B 110.1 . .
C53' C52 H52C 109.4 . .
O51 C52 H52C 109.4 . .
C53 C52 H52C 154.5 . .
H52A C52 H52C 60.9 . .
H52B C52 H52C 55.3 . .
C53' C52 H52D 109.4 . .
O51 C52 H52D 109.4 . .
C53 C52 H52D 64.4 . .
H52A C52 H52D 48.9 . .
H52B C52 H52D 137.9 . .
H52C C52 H52D 108.0 . .
C54 C53 C52 113.0(7) . .
C54 C53 H53A 109.0 . .
C52 C53 H53A 109.0 . .
C54 C53 H53B 109.0 . .
C52 C53 H53B 109.0 . .
H53A C53 H53B 107.8 . .
C55 C54 C53 99.3(8) . .
C55 C54 H54A 111.9 . .
C53 C54 H54A 111.9 . .
C55 C54 H54B 111.9 . .
C53 C54 H54B 111.9 . .
H54A C54 H54B 109.6 . .
C54 C55 O51 112.3(7) . .
C54 C55 C54' 35.6(7) . .
O51 C55 C54' 98.3(6) . .
C54 C55 H55A 109.1 . .
O51 C55 H55A 109.1 . .
C54' C55 H55A 143.2 . .
C54 C55 H55B 109.1 . .
O51 C55 H55B 109.1 . .
C54' C55 H55B 84.6 . .
H55A C55 H55B 107.9 . .
C54 C55 H55C 127.9 . .
O51 C55 H55C 112.1 . .
C54' C55 H55C 112.1 . .
H55A C55 H55C 80.0 . .
H55B C55 H55C 29.0 . .
C54 C55 H55D 76.5 . .
O51 C55 H55D 112.1 . .
C54' C55 H55D 112.1 . .
H55A C55 H55D 34.8 . .
H55B C55 H55D 132.0 . .
H55C C55 H55D 109.7 . .
C52 C53' C54' 95.7(8) . .
C52 C53' H53C 112.6 . .
C54' C53' H53C 112.6 . .
C52 C53' H53D 112.6 . .
C54' C53' H53D 112.6 . .
H53C C53' H53D 110.1 . .
C53' C54' C55 104.8(6) . .
C53' C54' H54C 110.8 . .
C55 C54' H54C 110.8 . .
C53' C54' H54D 110.8 . .
C55 C54' H54D 110.8 . .
H54C C54' H54D 108.9 . .

loop_
_geom_bond_atom_site_label_1
_geom_bond_atom_site_label_2
_geom_bond_distance
_geom_bond_site_symmetry_2
K1 O51 2.671(3) .
K1 N42 2.805(2) 2_656
K1 N32 2.826(2) .
K1 O2 2.925(2) 1_455
K1 N41 3.062(2) .
K1 O3 3.133(3) 2_656
K1 N42 3.166(2) .
K1 C45 3.340(3) .
K1 C43 3.459(3) .
K1 K1 4.4595(12) 2_656
B1 N41 1.577(3) .
B1 N31 1.580(3) .
B1 C4 1.618(3) .
B1 C11 1.625(4) .
Mn1 C1 1.787(3) .
Mn1 C2 1.789(3) .
Mn1 C3 1.791(3) .
Mn1 C12 2.147(2) .
Mn1 C14 2.148(3) .
Mn1 C13 2.149(3) .
Mn1 C15 2.150(3) .
Mn1 C11 2.175(3) .
C1 O1 1.157(4) .
C2 O2 1.159(4) .
O2 K1 2.925(2) 1_655
C3 O3 1.171(3) .
O3 K1 3.133(3) 2_656
C4 H4A 0.9800 .
C4 H4B 0.9800 .
C4 H4C 0.9800 .
C11 C12 1.436(4) .
C11 C15 1.442(4) .
C12 C13 1.429(4) .
C12 H12 0.9500 .
C13 C14 1.419(5) .
C13 H13 0.9500 .
C14 C15 1.424(4) .
C14 H14 0.9500 .
C15 H15 0.9500 .
N31 C35 1.351(3) .
N31 N32 1.374(3) .
N32 C33 1.337(3) .
C33 C34 1.398(4) .
C33 H33 0.9500 .
C34 C35 1.382(4) .
C34 H34 0.9500 .
C35 H35 0.9500 .
N41 C45 1.352(3) .
N41 N42 1.372(3) .
N42 C43 1.342(3) .
N42 K1 2.805(2) 2_656
C43 C44 1.395(4) .
C43 H43 0.9500 .
C44 C45 1.383(4) .
C44 H44 0.9500 .
C45 H45 0.9500 .
O51 C52 1.398(5) .
O51 C55 1.445(5) .
C52 C53' 1.395(9) .
C52 C53 1.611(10) .
C52 H52A 0.9900 .
C52 H52B 0.9900 .
C52 H52C 0.9900 .
C52 H52D 0.9900 .
C53 C54 1.471(14) .
C53 H53A 0.9900 .
C53 H53B 0.9900 .
C54 C55 1.392(11) .
C54 H54A 0.9900 .
C54 H54B 0.9900 .
C55 C54' 1.603(11) .
C55 H55A 0.9900 .
C55 H55B 0.9900 .
C55 H55C 0.9900 .
C55 H55D 0.9900 .
C53' C54' 1.533(16) .
C53' H53C 0.9900 .
C53' H53D 0.9900 .
C54' H54C 0.9900 .
C54' H54D 0.9900 .

loop_
_geom_torsion_atom_site_label_1
_geom_torsion_atom_site_label_2
_geom_torsion_atom_site_label_3
_geom_torsion_atom_site_label_4
_geom_torsion
_geom_torsion_site_symmetry_1
_geom_torsion_site_symmetry_4
C2 Mn1 C1 O1 134(100) . .
C3 Mn1 C1 O1 40(100) . .
C12 Mn1 C1 O1 -90(100) . .
C14 Mn1 C1 O1 -131(100) . .
C13 Mn1 C1 O1 -125(100) . .
C15 Mn1 C1 O1 -57(100) . .
C11 Mn1 C1 O1 -56(100) . .
C1 Mn1 C2 O2 115(13) . .
C3 Mn1 C2 O2 -154(13) . .
C12 Mn1 C2 O2 24(13) . .
C14 Mn1 C2 O2 -29(13) . .
C13 Mn1 C2 O2 8(13) . .
C15 Mn1 C2 O2 -58(13) . .
C11 Mn1 C2 O2 -41(13) . .
Mn1 C2 O2 K1 170(13) . 1_655
C1 Mn1 C3 O3 -66(10) . .
C2 Mn1 C3 O3 -158(10) . .
C12 Mn1 C3 O3 23(10) . .
C14 Mn1 C3 O3 107(10) . .
C13 Mn1 C3 O3 74(10) . .
C15 Mn1 C3 O3 82(10) . .
C11 Mn1 C3 O3 43(10) . .
Mn1 C3 O3 K1 3(10) . 2_656
N41 B1 C11 C12 40.6(3) . .
N31 B1 C11 C12 -72.6(3) . .
C4 B1 C11 C12 166.9(2) . .
N41 B1 C11 C15 -144.5(2) . .
N31 B1 C11 C15 102.3(3) . .
C4 B1 C11 C15 -18.2(3) . .
N41 B1 C11 Mn1 -51.9(3) . .
N31 B1 C11 Mn1 -165.11(16) . .
C4 B1 C11 Mn1 74.4(3) . .
C1 Mn1 C11 C12 -62.93(18) . .
C2 Mn1 C11 C12 91.6(3) . .
C3 Mn1 C11 C12 -155.30(17) . .
C14 Mn1 C11 C12 79.30(17) . .
C13 Mn1 C11 C12 36.78(16) . .
C15 Mn1 C11 C12 116.1(2) . .
C1 Mn1 C11 C15 -179.04(17) . .
C2 Mn1 C11 C15 -24.5(3) . .
C3 Mn1 C11 C15 88.59(17) . .
C12 Mn1 C11 C15 -116.1(2) . .
C14 Mn1 C11 C15 -36.81(16) . .
C13 Mn1 C11 C15 -79.33(17) . .
C1 Mn1 C11 B1 59.0(2) . .
C2 Mn1 C11 B1 -146.5(3) . .
C3 Mn1 C11 B1 -33.4(2) . .
C12 Mn1 C11 B1 121.9(3) . .
C14 Mn1 C11 B1 -158.8(2) . .
C13 Mn1 C11 B1 158.7(2) . .
C15 Mn1 C11 B1 -122.0(3) . .
C15 C11 C12 C13 0.1(3) . .
B1 C11 C12 C13 175.9(2) . .
Mn1 C11 C12 C13 -60.67(18) . .
C15 C11 C12 Mn1 60.78(17) . .
B1 C11 C12 Mn1 -123.4(2) . .
C1 Mn1 C12 C13 -117.5(2) . .
C2 Mn1 C12 C13 -24.9(3) . .
C3 Mn1 C12 C13 152.5(2) . .
C14 Mn1 C12 C13 37.77(18) . .
C15 Mn1 C12 C13 80.85(19) . .
C11 Mn1 C12 C13 119.6(2) . .
C1 Mn1 C12 C11 122.85(18) . .
C2 Mn1 C12 C11 -144.49(19) . .
C3 Mn1 C12 C11 32.8(2) . .
C14 Mn1 C12 C11 -81.84(17) . .
C13 Mn1 C12 C11 -119.6(2) . .
C15 Mn1 C12 C11 -38.77(15) . .
C11 C12 C13 C14 -0.1(3) . .
Mn1 C12 C13 C14 -61.38(19) . .
C11 C12 C13 Mn1 61.29(17) . .
C1 Mn1 C13 C14 -175.1(2) . .
C2 Mn1 C13 C14 -79.8(2) . .
C3 Mn1 C13 C14 47.1(4) . .
C12 Mn1 C13 C14 117.4(3) . .
C15 Mn1 C13 C14 37.59(18) . .
C11 Mn1 C13 C14 80.68(19) . .
C1 Mn1 C13 C12 67.5(2) . .
C2 Mn1 C13 C12 162.79(18) . .
C3 Mn1 C13 C12 -70.3(4) . .
C14 Mn1 C13 C12 -117.4(3) . .
C15 Mn1 C13 C12 -79.82(18) . .
C11 Mn1 C13 C12 -36.73(16) . .
C12 C13 C14 C15 0.0(3) . .
Mn1 C13 C14 C15 -61.22(19) . .
C12 C13 C14 Mn1 61.26(18) . .
C1 Mn1 C14 C13 8.2(3) . .
C2 Mn1 C14 C13 103.9(2) . .
C3 Mn1 C14 C13 -160.48(19) . .
C12 Mn1 C14 C13 -38.06(17) . .
C15 Mn1 C14 C13 -118.1(3) . .
C11 Mn1 C14 C13 -81.03(18) . .
C1 Mn1 C14 C15 126.3(3) . .
C2 Mn1 C14 C15 -138.0(2) . .
C3 Mn1 C14 C15 -42.4(2) . .
C12 Mn1 C14 C15 80.01(19) . .
C13 Mn1 C14 C15 118.1(3) . .
C11 Mn1 C14 C15 37.04(17) . .
C13 C14 C15 C11 0.0(3) . .
Mn1 C14 C15 C11 -61.20(18) . .
C13 C14 C15 Mn1 61.2(2) . .
C12 C11 C15 C14 -0.1(3) . .
B1 C11 C15 C14 -175.9(2) . .
Mn1 C11 C15 C14 60.6(2) . .
C12 C11 C15 Mn1 -60.73(16) . .
B1 C11 C15 Mn1 123.4(2) . .
C1 Mn1 C15 C14 -117.6(3) . .
C2 Mn1 C15 C14 49.7(2) . .
C3 Mn1 C15 C14 146.1(2) . .
C12 Mn1 C15 C14 -80.68(19) . .
C13 Mn1 C15 C14 -37.46(18) . .
C11 Mn1 C15 C14 -119.3(2) . .
C1 Mn1 C15 C11 1.7(3) . .
C2 Mn1 C15 C11 169.01(15) . .
C3 Mn1 C15 C11 -94.59(17) . .
C12 Mn1 C15 C11 38.62(14) . .
C14 Mn1 C15 C11 119.3(2) . .
C13 Mn1 C15 C11 81.84(16) . .
N41 B1 N31 C35 -137.0(2) . .
C4 B1 N31 C35 103.1(3) . .
C11 B1 N31 C35 -20.3(3) . .
N41 B1 N31 N32 49.9(3) . .
C4 B1 N31 N32 -70.0(3) . .
C11 B1 N31 N32 166.6(2) . .
C35 N31 N32 C33 0.4(3) . .
B1 N31 N32 C33 174.6(2) . .
C35 N31 N32 K1 176.97(15) . .
B1 N31 N32 K1 -8.8(3) . .
O51 K1 N32 C33 60.8(3) . .
N42 K1 N32 C33 -140.0(2) 2_656 .
O2 K1 N32 C33 8.1(3) 1_455 .
N41 K1 N32 C33 157.4(3) . .
O3 K1 N32 C33 -39.2(3) 2_656 .
N42 K1 N32 C33 165.7(3) . .
C45 K1 N32 C33 130.2(3) . .
C43 K1 N32 C33 146.4(3) . .
K1 K1 N32 C33 -162.1(3) 2_656 .
O51 K1 N32 N31 -114.59(19) . .
N42 K1 N32 N31 44.6(2) 2_656 .
O2 K1 N32 N31 -167.3(2) 1_455 .
N41 K1 N32 N31 -17.94(16) . .
O3 K1 N32 N31 145.46(17) 2_656 .
N42 K1 N32 N31 -9.73(17) . .
C45 K1 N32 N31 -45.17(17) . .
C43 K1 N32 N31 -28.98(19) . .
K1 K1 N32 N31 22.53(19) 2_656 .
N31 N32 C33 C34 -0.3(3) . .
K1 N32 C33 C34 -176.13(18) . .
N32 C33 C34 C35 0.1(3) . .
N32 N31 C35 C34 -0.3(3) . .
B1 N31 C35 C34 -174.0(2) . .
C33 C34 C35 N31 0.1(3) . .
N31 B1 N41 C45 42.1(3) . .
C4 B1 N41 C45 160.2(2) . .
C11 B1 N41 C45 -72.3(3) . .
N31 B1 N41 N42 -146.6(2) . .
C4 B1 N41 N42 -28.5(3) . .
C11 B1 N41 N42 98.9(2) . .
N31 B1 N41 K1 -58.27(17) . .
C4 B1 N41 K1 59.8(2) . .
C11 B1 N41 K1 -172.75(14) . .
O51 K1 N41 C45 30.60(15) . .
N42 K1 N41 C45 120.15(14) 2_656 .
N32 K1 N41 C45 -89.09(14) . .
O2 K1 N41 C45 -52.92(16) 1_455 .
O3 K1 N41 C45 -169.0(2) 2_656 .
N42 K1 N41 C45 110.26(19) . .
C43 K1 N41 C45 72.89(15) . .
K1 K1 N41 C45 136.90(14) 2_656 .
O51 K1 N41 N42 -79.66(14) . .
N42 K1 N41 N42 9.90(11) 2_656 .
N32 K1 N41 N42 160.65(15) . .
O2 K1 N41 N42 -163.18(13) 1_455 .
O3 K1 N41 N42 80.8(3) 2_656 .
C45 K1 N41 N42 -110.26(19) . .
C43 K1 N41 N42 -37.36(13) . .
K1 K1 N41 N42 26.64(11) 2_656 .
O51 K1 N41 B1 159.74(13) . .
N42 K1 N41 B1 -110.70(13) 2_656 .
N32 K1 N41 B1 40.05(13) . .
O2 K1 N41 B1 76.22(15) 1_455 .
O3 K1 N41 B1 -39.8(3) 2_656 .
N42 K1 N41 B1 -120.60(19) . .
C45 K1 N41 B1 129.1(2) . .
C43 K1 N41 B1 -157.96(17) . .
K1 K1 N41 B1 -93.96(13) 2_656 .
C45 N41 N42 C43 -0.2(3) . .
B1 N41 N42 C43 -172.9(2) . .
K1 N41 N42 C43 86.29(18) . .
C45 N41 N42 K1 -165.7(2) . 2_656
B1 N41 N42 K1 21.6(4) . 2_656
K1 N41 N42 K1 -79.2(2) . 2_656
C45 N41 N42 K1 -86.53(18) . .
B1 N41 N42 K1 100.8(2) . .
O51 K1 N42 C43 3.29(14) . .
N42 K1 N42 C43 84.34(13) 2_656 .
N32 K1 N42 C43 -122.31(14) . .
O2 K1 N42 C43 -78.79(19) 1_455 .
N41 K1 N42 C43 -105.59(18) . .
O3 K1 N42 C43 103.97(17) 2_656 .
C45 K1 N42 C43 -69.38(15) . .
K1 K1 N42 C43 112.95(14) 2_656 .
O51 K1 N42 N41 108.88(13) . .
N42 K1 N42 N41 -170.08(11) 2_656 .
N32 K1 N42 N41 -16.73(13) . .
O2 K1 N42 N41 26.8(2) 1_455 .
O3 K1 N42 N41 -150.44(14) 2_656 .
C45 K1 N42 N41 36.20(12) . .
C43 K1 N42 N41 105.59(18) . .
K1 K1 N42 N41 -141.46(15) 2_656 .
O51 K1 N42 K1 -109.66(7) . 2_656
N42 K1 N42 K1 -28.61(8) 2_656 2_656
N32 K1 N42 K1 124.74(7) . 2_656
O2 K1 N42 K1 168.26(11) 1_455 2_656
N41 K1 N42 K1 141.46(15) . 2_656
O3 K1 N42 K1 -8.98(16) 2_656 2_656
C45 K1 N42 K1 177.67(12) . 2_656
C43 K1 N42 K1 -112.95(14) . 2_656
N41 N42 C43 C44 0.1(3) . .
K1 N42 C43 C44 170.24(18) 2_656 .
K1 N42 C43 C44 72.9(2) . .
N41 N42 C43 K1 -72.72(15) . .
K1 N42 C43 K1 97.39(12) 2_656 .
O51 K1 C43 N42 -176.80(14) . .
N42 K1 C43 N42 -90.13(13) 2_656 .
N32 K1 C43 N42 57.71(14) . .
O2 K1 C43 N42 129.15(14) 1_455 .
N41 K1 C43 N42 42.13(12) . .
O3 K1 C43 N42 -113.20(15) 2_656 .
C45 K1 C43 N42 81.63(15) . .
K1 K1 C43 N42 -47.50(12) 2_656 .
O51 K1 C43 C44 66.03(16) . .
N42 K1 C43 C44 152.70(17) 2_656 .
N32 K1 C43 C44 -59.45(16) . .
O2 K1 C43 C44 12.0(2) 1_455 .
N41 K1 C43 C44 -75.04(16) . .
O3 K1 C43 C44 129.63(16) 2_656 .
N42 K1 C43 C44 -117.2(2) . .
C45 K1 C43 C44 -35.53(15) . .
K1 K1 C43 C44 -164.67(18) 2_656 .
N42 C43 C44 C45 0.0(3) . .
K1 C43 C44 C45 61.51(19) . .
N42 N41 C45 C44 0.3(3) . .
B1 N41 C45 C44 172.3(2) . .
K1 N41 C45 C44 -80.6(2) . .
N42 N41 C45 K1 80.85(16) . .
B1 N41 C45 K1 -107.1(2) . .
C43 C44 C45 N41 -0.2(3) . .
C43 C44 C45 K1 -64.9(2) . .
O51 K1 C45 N41 -151.86(14) . .
N42 K1 C45 N41 -66.71(15) 2_656 .
N32 K1 C45 N41 77.50(14) . .
O2 K1 C45 N41 136.02(14) 1_455 .
O3 K1 C45 N41 162.5(4) 2_656 .
N42 K1 C45 N41 -38.74(12) . .
C43 K1 C45 N41 -75.40(15) . .
K1 K1 C45 N41 -37.25(12) 2_656 .
O51 K1 C45 C44 -40.76(17) . .
N42 K1 C45 C44 44.39(17) 2_656 .
N32 K1 C45 C44 -171.40(18) . .
O2 K1 C45 C44 -112.88(17) 1_455 .
N41 K1 C45 C44 111.1(2) . .
O3 K1 C45 C44 -86.4(4) 2_656 .
N42 K1 C45 C44 72.36(16) . .
C43 K1 C45 C44 35.70(15) . .
K1 K1 C45 C44 73.85(15) 2_656 .
N42 K1 O51 C52 -140.2(4) 2_656 .
N32 K1 O51 C52 28.7(5) . .
O2 K1 O51 C52 81.5(4) 1_455 .
N41 K1 O51 C52 -39.1(4) . .
O3 K1 O51 C52 146.0(4) 2_656 .
N42 K1 O51 C52 -65.1(4) . .
C45 K1 O51 C52 -27.2(4) . .
C43 K1 O51 C52 -63.8(4) . .
K1 K1 O51 C52 -105.3(4) 2_656 .
N42 K1 O51 C55 60.0(3) 2_656 .
N32 K1 O51 C55 -131.1(3) . .
O2 K1 O51 C55 -78.3(3) 1_455 .
N41 K1 O51 C55 161.1(3) . .
O3 K1 O51 C55 -13.9(3) 2_656 .
N42 K1 O51 C55 135.1(3) . .
C45 K1 O51 C55 173.0(3) . .
C43 K1 O51 C55 136.4(3) . .
K1 K1 O51 C55 94.9(3) 2_656 .
C55 O51 C52 C53' 29.2(10) . .
K1 O51 C52 C53' -133.0(9) . .
C55 O51 C52 C53 -26.8(11) . .
K1 O51 C52 C53 170.9(10) . .
C53' C52 C53 C54 -96.4(19) . .
O51 C52 C53 C54 14.9(19) . .
C52 C53 C54 C55 3(2) . .
C53 C54 C55 O51 -20.8(17) . .
C53 C54 C55 C54' 51.5(14) . .
C52 O51 C55 C54 34.6(12) . .
K1 O51 C55 C54 -163.2(10) . .
C52 O51 C55 C54' 0.5(7) . .
K1 O51 C55 C54' 162.7(5) . .
O51 C52 C53' C54' -43.3(11) . .
C53 C52 C53' C54' 39.5(7) . .
C52 C53' C54' C55 41.2(10) . .
C54 C55 C54' C53' -143.3(18) . .
O51 C55 C54' C53' -26.3(8) . .
